data_7062652
loop_
_publ_author_name
'Wang, Li'
'Chen, Rong-Jian'
'Yan, Jian-Feng'
'Yuan, Yao-Feng'

_publ_section_title
;
 Investigating stimuli-responsive luminescence and aggregation-induced
 emission properties of o-carborane-based luminophores modified with
 phenanthrene or anthracene
;
_journal_issue 34
_journal_name_full 'New Journal of Chemistry'
_journal_page_first 16129
_journal_page_last 16135
_journal_paper_doi 10.1039/D3NJ02815A
_journal_volume 47
_journal_year 2023
_chemical_formula_moiety 'C34 H33 B10 P'
_chemical_formula_sum 'C34 H33 B10 P'
_chemical_formula_weight 580.67
_space_group_crystal_system monoclinic
_space_group_IT_number 15
_space_group_name_Hall '-C 2yc'
_space_group_name_H-M_alt 'C 1 2/c 1'
_atom_sites_solution_hydrogens geom
_audit_creation_date 2023-07-30
_audit_creation_method
;
Olex2 1.3
(compiled 2020.11.12 svn.r5f609507 for OlexSys, GUI svn.r6408)
;
_audit_update_record
;
2023-07-30 deposited with the CCDC.	2023-08-02 downloaded from the CCDC.
;
_cell_angle_alpha 90
_cell_angle_beta 113.578(14)
_cell_angle_gamma 90
_cell_formula_units_Z 8
_cell_length_a 20.073(10)
_cell_length_b 22.990(10)
_cell_length_c 16.078(7)
_cell_measurement_reflns_used 9624
_cell_measurement_temperature 296.15
_cell_measurement_theta_max 23.31
_cell_measurement_theta_min 2.68
_cell_volume 6800(5)
_computing_cell_refinement 'SAINT V8.38A (Bruker, 2018)'
_computing_data_reduction 'SAINT V8.38A (Bruker, 2018)'
_computing_molecular_graphics 'Olex2 1.3 (Dolomanov et al., 2009)'
_computing_publication_material 'Olex2 1.3 (Dolomanov et al., 2009)'
_computing_structure_refinement 'SHELXL 2018/3 (Sheldrick, 2015)'
_computing_structure_solution 'SHELXT 2014/5 (Sheldrick, 2014)'
_diffrn_ambient_temperature 296.15
_diffrn_measured_fraction_theta_full 0.987
_diffrn_measured_fraction_theta_max 0.987
_diffrn_measurement_device_type 'Bruker APEX-II CCD'
_diffrn_measurement_method '\f and \w scans'
_diffrn_radiation_type MoK\a
_diffrn_radiation_wavelength 0.71073
_diffrn_reflns_av_R_equivalents 0.0970
_diffrn_reflns_av_unetI/netI 0.0502
_diffrn_reflns_Laue_measured_fraction_full 0.987
_diffrn_reflns_Laue_measured_fraction_max 0.987
_diffrn_reflns_limit_h_max 23
_diffrn_reflns_limit_h_min -23
_diffrn_reflns_limit_k_max 27
_diffrn_reflns_limit_k_min -27
_diffrn_reflns_limit_l_max 19
_diffrn_reflns_limit_l_min -19
_diffrn_reflns_number 60959
_diffrn_reflns_point_group_measured_fraction_full 0.987
_diffrn_reflns_point_group_measured_fraction_max 0.987
_diffrn_reflns_theta_full 25.235
_diffrn_reflns_theta_max 25.235
_diffrn_reflns_theta_min 2.214
_exptl_absorpt_coefficient_mu 0.104
_exptl_absorpt_correction_T_max 0.7452
_exptl_absorpt_correction_T_min 0.6652
_exptl_absorpt_correction_type none
_exptl_absorpt_process_details
;
SADABS-2016/2 (Bruker,2016/2) was used for absorption correction.
wR2(int) was 0.1359 before and 0.0855 after correction.
The Ratio of minimum to maximum transmission is 0.8926.
The \l/2 correction factor is Not present.
;
_exptl_crystal_colour 'clear orangish orange'
_exptl_crystal_colour_lustre clear
_exptl_crystal_colour_modifier orangish
_exptl_crystal_colour_primary orange
_exptl_crystal_density_diffrn 1.134
_exptl_crystal_description block
_exptl_crystal_F_000 2416
_exptl_crystal_preparation AAA
_exptl_crystal_recrystallization_method ?AAA
_exptl_crystal_size_max 0.12
_exptl_crystal_size_mid 0.11
_exptl_crystal_size_min 0.1
_refine_diff_density_max 0.232
_refine_diff_density_min -0.206
_refine_diff_density_rms 0.033
_refine_ls_extinction_method none
_refine_ls_goodness_of_fit_ref 1.041
_refine_ls_hydrogen_treatment constr
_refine_ls_matrix_type full
_refine_ls_number_parameters 406
_refine_ls_number_reflns 6076
_refine_ls_number_restraints 0
_refine_ls_restrained_S_all 1.041
_refine_ls_R_factor_all 0.0804
_refine_ls_R_factor_gt 0.0473
_refine_ls_shift/su_max 0.001
_refine_ls_shift/su_mean 0.000
_refine_ls_structure_factor_coef Fsqd
_refine_ls_weighting_details 'w=1/[\s^2^(Fo^2^)+(0.0543P)^2^+1.8921P] where P=(Fo^2^+2Fc^2^)/3'
_refine_ls_weighting_scheme calc
_refine_ls_wR_factor_gt 0.1089
_refine_ls_wR_factor_ref 0.1223
_reflns_Friedel_coverage 0.000
_reflns_number_gt 4021
_reflns_number_total 6076
_reflns_threshold_expression 'I > 2\s(I)'
_cod_data_source_file d3nj02815a2.cif
_cod_data_source_block 111_sq
_cod_depositor_comments 'Adding full bibliography for 7062651--7062654.cif.'
_cod_original_cell_volume 6801(5)
_cod_database_code 7062652
_shelx_shelxl_version_number 2018/3
_shelx_space_group_comment
;
The symmetry employed for this shelxl refinement is uniquely defined
by the following loop, which should always be used as a source of
symmetry information in preference to the above space-group names.
They are only intended as comments.
;
_shelx_estimated_absorpt_t_max 0.990
_shelx_estimated_absorpt_t_min 0.988
_olex2_refinement_description
;
1.a Aromatic/amide H refined with riding coordinates:
 C19(H19), C20(H20), C16(H16), C17(H17), C22(H22), C33(H33), C30(H30),
 C12(H12), C24(H24), C32(H32), C27(H27), C31(H31), C8(H8), C1(H1), C5(H5),
 C25(H25), C11(H11), C26(H26), C3(H3A), C4(H4A), C9(H9A), C10(H10), C2(H2A)
1.b Boron cage BH refined with riding coordinates:
 B6(H6), B1(H1A), B3(H3), B2(H2), B4(H4), B7(H7), B5(H5A), B9(H9), B10(H10A),
 B8(H8A)
;
_smtbx_masks_void_probe_radius 1.2
_smtbx_masks_void_truncation_radius 1.2
_olex2_submission_special_instructions 'No special instructions were received'

loop_
_space_group_symop_operation_xyz
'x, y, z'
'-x, y, -z+1/2'
'x+1/2, y+1/2, z'
'-x+1/2, y+1/2, -z+1/2'
'-x, -y, -z'
'x, -y, z-1/2'
'-x+1/2, -y+1/2, -z'
'x+1/2, -y+1/2, z-1/2'

loop_
_atom_site_label
_atom_site_type_symbol
_atom_site_fract_x
_atom_site_fract_y
_atom_site_fract_z
_atom_site_U_iso_or_equiv
_atom_site_adp_type
_atom_site_occupancy
_atom_site_site_symmetry_order
_atom_site_calc_flag
_atom_site_refinement_flags_posn
_atom_site_refinement_flags_adp
_atom_site_refinement_flags_occupancy
_atom_site_disorder_assembly
_atom_site_disorder_group
P1 P 0.78668(3) 0.38394(2) 0.61103(4) 0.05084(17) Uani 1 1 d . . . . .
C14 C 0.74918(10) 0.29130(7) 0.71591(12) 0.0431(5) Uani 1 1 d . . . . .
C18 C 0.53984(10) 0.37416(8) 0.62217(13) 0.0454(5) Uani 1 1 d . . . . .
C15 C 0.67660(10) 0.32073(7) 0.68157(12) 0.0424(5) Uani 1 1 d . . . . .
C13 C 0.81817(10) 0.32080(7) 0.69242(13) 0.0449(5) Uani 1 1 d . . . . .
C19 C 0.55714(11) 0.33622(8) 0.56635(13) 0.0520(5) Uani 1 1 d . . . . .
H19 H 0.522756 0.328428 0.508270 0.062 Uiso 1 1 calc R U . . .
C29 C 0.38800(11) 0.48465(8) 0.58732(13) 0.0490(5) Uani 1 1 d . . . . .
C34 C 0.45774(11) 0.46242(8) 0.60327(12) 0.0468(5) Uani 1 1 d . . . . .
C21 C 0.46663(11) 0.40062(8) 0.59287(12) 0.0463(5) Uani 1 1 d . . . . .
C20 C 0.62408(11) 0.31015(8) 0.59563(13) 0.0511(5) Uani 1 1 d . . . . .
H20 H 0.634343 0.284935 0.557079 0.061 Uiso 1 1 calc R U . . .
C16 C 0.65915(11) 0.35780(8) 0.73803(13) 0.0498(5) Uani 1 1 d . . . . .
H16 H 0.693158 0.365001 0.796549 0.060 Uiso 1 1 calc R U . . .
C7 C 0.78728(12) 0.44583(8) 0.68198(14) 0.0541(5) Uani 1 1 d . . . . .
C28 C 0.32588(11) 0.44615(9) 0.55585(13) 0.0520(5) Uani 1 1 d . . . . .
C23 C 0.33560(11) 0.38765(9) 0.53873(12) 0.0526(5) Uani 1 1 d . . . . .
C17 C 0.59214(11) 0.38389(8) 0.70821(13) 0.0517(5) Uani 1 1 d . . . . .
H17 H 0.581700 0.408780 0.747005 0.062 Uiso 1 1 calc R U . . .
C22 C 0.40717(12) 0.36626(9) 0.55940(13) 0.0536(5) Uani 1 1 d . . . . .
H22 H 0.413130 0.327121 0.549448 0.064 Uiso 1 1 calc R U . . .
C33 C 0.51597(12) 0.50126(9) 0.62590(15) 0.0601(6) Uani 1 1 d . . . . .
H33 H 0.561626 0.487191 0.634166 0.072 Uiso 1 1 calc R U . . .
C6 C 0.86408(11) 0.39546(9) 0.58086(14) 0.0554(6) Uani 1 1 d . . . . .
C30 C 0.38208(13) 0.54476(9) 0.59976(15) 0.0634(6) Uani 1 1 d . . . . .
H30 H 0.336997 0.560156 0.591385 0.076 Uiso 1 1 calc R U . . .
C12 C 0.72448(13) 0.47861(9) 0.65066(16) 0.0620(6) Uani 1 1 d . . . . .
H12 H 0.685097 0.466750 0.598933 0.074 Uiso 1 1 calc R U . . .
C24 C 0.27552(13) 0.35008(11) 0.50434(14) 0.0676(6) Uani 1 1 d . . . . .
H24 H 0.282165 0.311391 0.492564 0.081 Uiso 1 1 calc R U . . .
C32 C 0.50731(13) 0.55952(10) 0.63615(17) 0.0710(7) Uani 1 1 d . . . . .
H32 H 0.546788 0.584602 0.651580 0.085 Uiso 1 1 calc R U . . .
C27 C 0.25529(13) 0.46469(11) 0.53956(16) 0.0693(7) Uani 1 1 d . . . . .
H27 H 0.247544 0.503067 0.551693 0.083 Uiso 1 1 calc R U . . .
C31 C 0.43996(14) 0.58068(10) 0.62350(17) 0.0716(7) Uani 1 1 d . . . . .
H31 H 0.434157 0.620157 0.631360 0.086 Uiso 1 1 calc R U . . .
B6 B 0.77682(13) 0.25715(9) 0.64009(16) 0.0476(6) Uani 1 1 d . . . . .
H6 H 0.742943 0.254308 0.566948 0.057 Uiso 1 1 calc R U . . .
C8 C 0.84385(14) 0.46406(9) 0.76043(16) 0.0744(7) Uani 1 1 d . . . . .
H8 H 0.886584 0.442480 0.783364 0.089 Uiso 1 1 calc R U . . .
C1 C 0.86952(14) 0.35920(11) 0.51426(16) 0.0733(7) Uani 1 1 d . . . . .
H1 H 0.835247 0.329891 0.489972 0.088 Uiso 1 1 calc R U . . .
C5 C 0.91370(13) 0.44020(10) 0.61173(17) 0.0736(7) Uani 1 1 d . . . . .
H5 H 0.911308 0.465773 0.655280 0.088 Uiso 1 1 calc R U . . .
B1 B 0.87210(13) 0.26598(10) 0.68162(17) 0.0548(6) Uani 1 1 d . . . . .
H1A H 0.900882 0.268119 0.636099 0.066 Uiso 1 1 calc R U . . .
C25 C 0.20772(14) 0.37001(14) 0.48819(17) 0.0805(8) Uani 1 1 d . . . . .
H25 H 0.168008 0.345091 0.465035 0.097 Uiso 1 1 calc R U . . .
B3 B 0.82112(13) 0.32566(10) 0.80098(15) 0.0495(6) Uani 1 1 d . . . . .
H3 H 0.815976 0.367068 0.832189 0.059 Uiso 1 1 calc R U . . .
C11 C 0.71916(16) 0.52866(10) 0.6948(2) 0.0829(8) Uani 1 1 d . . . . .
H11 H 0.676710 0.550599 0.672249 0.099 Uiso 1 1 calc R U . . .
C26 C 0.19790(14) 0.42759(14) 0.50633(19) 0.0847(8) Uani 1 1 d . . . . .
H26 H 0.151477 0.440995 0.495630 0.102 Uiso 1 1 calc R U . . .
B2 B 0.89953(13) 0.30861(10) 0.78136(16) 0.0548(6) Uani 1 1 d . . . . .
H2 H 0.946103 0.338493 0.800702 0.066 Uiso 1 1 calc R U . . .
B4 B 0.78358(14) 0.26024(10) 0.82079(16) 0.0530(6) Uani 1 1 d . . . . .
H4 H 0.754312 0.258818 0.865789 0.064 Uiso 1 1 calc R U . . .
B7 B 0.83366(14) 0.20035(10) 0.70073(18) 0.0596(7) Uani 1 1 d . . . . .
H7 H 0.837246 0.159404 0.667363 0.072 Uiso 1 1 calc R U . . .
C3 C 0.97299(16) 0.40935(18) 0.5162(3) 0.1019(11) Uani 1 1 d . . . . .
H3A H 1.010406 0.413593 0.496467 0.122 Uiso 1 1 calc R U . . .
B5 B 0.75623(15) 0.21740(9) 0.72152(17) 0.0544(6) Uani 1 1 d . . . . .
H5A H 0.709303 0.187876 0.702006 0.065 Uiso 1 1 calc R U . . .
B9 B 0.87866(14) 0.26933(11) 0.86343(17) 0.0584(7) Uani 1 1 d . . . . .
H9 H 0.911802 0.273472 0.936616 0.070 Uiso 1 1 calc R U . . .
C4 C 0.96663(15) 0.44738(14) 0.5788(2) 0.0963(10) Uani 1 1 d . . . . .
H4A H 0.998746 0.478476 0.599099 0.116 Uiso 1 1 calc R U . . .
C9 C 0.83812(17) 0.51338(10) 0.80506(19) 0.0912(9) Uani 1 1 d . . . . .
H9A H 0.876494 0.524664 0.858239 0.109 Uiso 1 1 calc R U . . .
C10 C 0.77594(18) 0.54599(11) 0.7714(2) 0.0937(9) Uani 1 1 d . . . . .
H10 H 0.772506 0.579984 0.800759 0.112 Uiso 1 1 calc R U . . .
B10 B 0.91014(15) 0.23184(11) 0.78894(18) 0.0615(7) Uani 1 1 d . . . . .
H10A H 0.964090 0.211268 0.813685 0.074 Uiso 1 1 calc R U . . .
C2 C 0.92364(18) 0.36532(14) 0.4835(2) 0.0926(9) Uani 1 1 d . . . . .
H2A H 0.926771 0.339632 0.440484 0.111 Uiso 1 1 calc R U . . .
B8 B 0.83922(15) 0.20224(10) 0.81357(18) 0.0609(7) Uani 1 1 d . . . . .
H8A H 0.847183 0.162465 0.854460 0.073 Uiso 1 1 calc R U . . .

loop_
_atom_site_aniso_label
_atom_site_aniso_U_11
_atom_site_aniso_U_22
_atom_site_aniso_U_33
_atom_site_aniso_U_23
_atom_site_aniso_U_13
_atom_site_aniso_U_12
P1 0.0518(3) 0.0428(3) 0.0504(3) 0.0047(2) 0.0125(3) -0.0012(2)
C14 0.0507(12) 0.0359(10) 0.0460(11) -0.0019(8) 0.0230(9) 0.0038(9)
C18 0.0476(12) 0.0442(11) 0.0468(11) -0.0001(9) 0.0215(10) 0.0046(9)
C15 0.0496(12) 0.0355(10) 0.0441(11) -0.0020(8) 0.0210(9) 0.0044(9)
C13 0.0460(12) 0.0386(10) 0.0506(11) -0.0002(8) 0.0199(9) 0.0015(9)
C19 0.0502(13) 0.0575(12) 0.0447(11) -0.0092(9) 0.0153(10) 0.0040(10)
C29 0.0482(13) 0.0546(12) 0.0454(11) 0.0094(9) 0.0200(10) 0.0107(10)
C34 0.0476(13) 0.0495(11) 0.0451(11) 0.0035(9) 0.0204(9) 0.0065(10)
C21 0.0486(12) 0.0519(12) 0.0403(10) 0.0012(9) 0.0199(9) 0.0050(10)
C20 0.0556(13) 0.0488(11) 0.0500(12) -0.0119(9) 0.0223(10) 0.0071(10)
C16 0.0513(13) 0.0544(12) 0.0410(11) -0.0054(9) 0.0158(9) 0.0087(10)
C7 0.0609(14) 0.0353(10) 0.0604(13) 0.0079(9) 0.0184(11) 0.0037(10)
C28 0.0476(13) 0.0667(14) 0.0429(11) 0.0139(10) 0.0191(10) 0.0127(11)
C23 0.0477(13) 0.0689(14) 0.0405(11) 0.0042(10) 0.0170(9) 0.0020(11)
C17 0.0570(13) 0.0545(12) 0.0462(12) -0.0074(9) 0.0234(10) 0.0116(10)
C22 0.0571(14) 0.0559(12) 0.0487(12) -0.0012(9) 0.0219(10) 0.0035(11)
C33 0.0491(14) 0.0541(13) 0.0781(15) 0.0015(11) 0.0265(12) 0.0065(11)
C6 0.0522(13) 0.0492(12) 0.0576(13) 0.0138(10) 0.0142(10) -0.0029(10)
C30 0.0603(15) 0.0607(14) 0.0721(15) 0.0063(11) 0.0295(12) 0.0169(12)
C12 0.0642(15) 0.0472(12) 0.0727(15) 0.0129(11) 0.0254(12) 0.0052(11)
C24 0.0608(17) 0.0822(16) 0.0579(14) -0.0006(12) 0.0216(12) -0.0089(13)
C32 0.0643(17) 0.0519(13) 0.0986(19) -0.0032(12) 0.0343(14) 0.0007(12)
C27 0.0534(15) 0.0784(16) 0.0788(16) 0.0223(13) 0.0294(13) 0.0132(13)
C31 0.0730(17) 0.0488(13) 0.0973(19) 0.0015(12) 0.0385(14) 0.0131(13)
B6 0.0559(15) 0.0385(12) 0.0560(14) -0.0092(10) 0.0302(12) 0.0008(10)
C8 0.0741(17) 0.0479(13) 0.0780(17) -0.0073(12) 0.0060(13) 0.0076(12)
C1 0.0760(18) 0.0783(16) 0.0710(16) 0.0074(13) 0.0348(14) -0.0105(14)
C5 0.0614(16) 0.0667(15) 0.0794(17) 0.0158(12) 0.0143(13) -0.0096(13)
B1 0.0549(15) 0.0489(13) 0.0686(16) 0.0021(12) 0.0332(13) 0.0098(12)
C25 0.0547(17) 0.107(2) 0.0734(17) 0.0088(15) 0.0191(13) -0.0153(15)
B3 0.0553(15) 0.0439(12) 0.0438(13) -0.0004(10) 0.0143(11) 0.0062(11)
C11 0.082(2) 0.0499(14) 0.119(2) 0.0121(15) 0.0431(18) 0.0162(14)
C26 0.0531(17) 0.108(2) 0.0909(19) 0.0284(17) 0.0270(14) 0.0102(16)
B2 0.0458(14) 0.0520(14) 0.0597(15) 0.0063(11) 0.0139(12) 0.0045(11)
B4 0.0647(16) 0.0462(13) 0.0513(14) 0.0090(11) 0.0265(12) 0.0118(12)
B7 0.0693(18) 0.0402(13) 0.0820(18) 0.0015(12) 0.0434(15) 0.0122(12)
C3 0.065(2) 0.137(3) 0.110(3) 0.064(2) 0.0415(19) 0.014(2)
B5 0.0689(17) 0.0348(12) 0.0689(16) -0.0007(11) 0.0375(14) 0.0045(11)
B9 0.0624(17) 0.0559(14) 0.0536(14) 0.0126(11) 0.0198(13) 0.0174(13)
C4 0.0590(19) 0.102(2) 0.112(3) 0.041(2) 0.0169(17) -0.0151(16)
C9 0.102(2) 0.0521(14) 0.094(2) -0.0184(14) 0.0128(16) 0.0035(15)
C10 0.114(3) 0.0467(14) 0.121(2) -0.0165(15) 0.048(2) 0.0025(16)
B10 0.0606(17) 0.0516(14) 0.0747(17) 0.0126(12) 0.0296(14) 0.0182(12)
C2 0.097(2) 0.108(2) 0.089(2) 0.0197(17) 0.0547(18) 0.0021(19)
B8 0.0722(18) 0.0432(13) 0.0751(17) 0.0142(12) 0.0377(15) 0.0163(12)

loop_
_atom_type_symbol
_atom_type_description
_atom_type_scat_dispersion_real
_atom_type_scat_dispersion_imag
_atom_type_scat_source
C C 0.0033 0.0016 'International Tables Vol C Tables 4.2.6.8 and 6.1.1.4'
H H 0.0000 0.0000 'International Tables Vol C Tables 4.2.6.8 and 6.1.1.4'
B B 0.0013 0.0007 'International Tables Vol C Tables 4.2.6.8 and 6.1.1.4'
P P 0.1023 0.0942 'International Tables Vol C Tables 4.2.6.8 and 6.1.1.4'

loop_
_geom_angle_atom_site_label_1
_geom_angle_atom_site_label_2
_geom_angle_atom_site_label_3
_geom_angle
_geom_angle_site_symmetry_1
_geom_angle_site_symmetry_3
_geom_angle_publ_flag
C7 P1 C13 104.50(9) . . ?
C7 P1 C6 105.10(10) . . ?
C6 P1 C13 102.22(9) . . ?
C15 C14 C13 119.51(14) . . ?
C15 C14 B6 119.18(16) . . ?
C15 C14 B3 117.78(15) . . ?
C15 C14 B4 120.28(16) . . ?
C15 C14 B5 121.19(17) . . ?
C13 C14 B6 60.38(12) . . ?
C13 C14 B3 60.12(12) . . ?
B6 C14 B3 111.41(16) . . ?
B4 C14 C13 109.93(15) . . ?
B4 C14 B6 113.14(15) . . ?
B4 C14 B3 61.93(13) . . ?
B4 C14 B5 62.43(13) . . ?
B5 C14 C13 110.41(15) . . ?
B5 C14 B6 62.51(13) . . ?
B5 C14 B3 112.80(16) . . ?
C19 C18 C21 121.58(17) . . ?
C17 C18 C19 117.53(18) . . ?
C17 C18 C21 120.80(17) . . ?
C20 C15 C14 121.95(16) . . ?
C20 C15 C16 118.04(18) . . ?
C16 C15 C14 119.93(17) . . ?
C14 C13 P1 112.41(12) . . ?
C14 C13 B6 59.91(11) . . ?
C14 C13 B1 109.27(14) . . ?
C14 C13 B3 60.45(12) . . ?
B6 C13 P1 110.61(13) . . ?
B6 C13 B3 111.29(15) . . ?
B1 C13 P1 123.04(14) . . ?
B1 C13 B6 61.81(13) . . ?
B1 C13 B3 112.47(15) . . ?
B3 C13 P1 121.21(13) . . ?
B2 C13 P1 130.50(14) . . ?
B2 C13 C14 109.66(15) . . ?
B2 C13 B6 112.40(15) . . ?
B2 C13 B1 62.21(13) . . ?
B2 C13 B3 61.96(14) . . ?
C18 C19 H19 119.5 . . ?
C20 C19 C18 121.04(18) . . ?
C20 C19 H19 119.5 . . ?
C34 C29 C28 119.67(18) . . ?
C30 C29 C34 117.6(2) . . ?
C30 C29 C28 122.73(19) . . ?
C29 C34 C21 119.46(18) . . ?
C33 C34 C29 118.70(18) . . ?
C33 C34 C21 121.81(18) . . ?
C34 C21 C18 121.16(18) . . ?
C22 C21 C18 119.50(18) . . ?
C22 C21 C34 119.28(18) . . ?
C15 C20 H20 119.4 . . ?
C19 C20 C15 121.10(18) . . ?
C19 C20 H20 119.4 . . ?
C15 C16 H16 119.7 . . ?
C17 C16 C15 120.55(18) . . ?
C17 C16 H16 119.7 . . ?
C12 C7 P1 114.97(16) . . ?
C12 C7 C8 117.7(2) . . ?
C8 C7 P1 127.29(17) . . ?
C23 C28 C29 119.20(19) . . ?
C27 C28 C29 123.1(2) . . ?
C27 C28 C23 117.7(2) . . ?
C28 C23 C22 119.4(2) . . ?
C28 C23 C24 120.1(2) . . ?
C24 C23 C22 120.4(2) . . ?
C18 C17 H17 119.1 . . ?
C16 C17 C18 121.71(18) . . ?
C16 C17 H17 119.1 . . ?
C21 C22 C23 122.6(2) . . ?
C21 C22 H22 118.7 . . ?
C23 C22 H22 118.7 . . ?
C34 C33 H33 119.2 . . ?
C32 C33 C34 121.5(2) . . ?
C32 C33 H33 119.2 . . ?
C1 C6 P1 117.01(17) . . ?
C5 C6 P1 125.6(2) . . ?
C5 C6 C1 117.1(2) . . ?
C29 C30 H30 119.0 . . ?
C31 C30 C29 121.9(2) . . ?
C31 C30 H30 119.0 . . ?
C7 C12 H12 119.5 . . ?
C11 C12 C7 121.0(2) . . ?
C11 C12 H12 119.5 . . ?
C23 C24 H24 119.9 . . ?
C25 C24 C23 120.3(2) . . ?
C25 C24 H24 119.9 . . ?
C33 C32 H32 120.2 . . ?
C33 C32 C31 119.6(2) . . ?
C31 C32 H32 120.2 . . ?
C28 C27 H27 119.4 . . ?
C26 C27 C28 121.2(2) . . ?
C26 C27 H27 119.4 . . ?
C30 C31 C32 120.7(2) . . ?
C30 C31 H31 119.7 . . ?
C32 C31 H31 119.7 . . ?
C14 B6 C13 59.70(12) . . ?
C14 B6 H6 123.3 . . ?
C14 B6 B1 106.69(16) . . ?
C14 B6 B7 105.61(17) . . ?
C14 B6 B5 58.37(12) . . ?
C13 B6 H6 122.9 . . ?
C13 B6 B1 58.78(12) . . ?
C13 B6 B7 106.36(16) . . ?
C13 B6 B5 106.58(16) . . ?
B1 B6 H6 121.6 . . ?
B1 B6 B5 108.45(18) . . ?
B7 B6 H6 122.5 . . ?
B7 B6 B1 60.65(14) . . ?
B7 B6 B5 59.85(14) . . ?
B5 B6 H6 122.1 . . ?
C7 C8 H8 119.4 . . ?
C9 C8 C7 121.2(2) . . ?
C9 C8 H8 119.4 . . ?
C6 C1 H1 118.9 . . ?
C2 C1 C6 122.2(3) . . ?
C2 C1 H1 118.9 . . ?
C6 C5 H5 119.7 . . ?
C4 C5 C6 120.6(3) . . ?
C4 C5 H5 119.7 . . ?
C13 B1 B6 59.40(12) . . ?
C13 B1 H1A 123.7 . . ?
C13 B1 B2 58.75(12) . . ?
C13 B1 B7 105.73(17) . . ?
C13 B1 B10 105.74(17) . . ?
B6 B1 H1A 122.1 . . ?
B6 B1 B2 107.66(17) . . ?
B6 B1 B7 59.23(14) . . ?
B2 B1 H1A 121.5 . . ?
B2 B1 B7 108.24(18) . . ?
B7 B1 H1A 122.2 . . ?
B10 B1 B6 107.30(18) . . ?
B10 B1 H1A 122.2 . . ?
B10 B1 B2 60.30(14) . . ?
B10 B1 B7 60.12(15) . . ?
C24 C25 H25 120.1 . . ?
C24 C25 C26 119.8(2) . . ?
C26 C25 H25 120.1 . . ?
C14 B3 H3 123.7 . . ?
C14 B3 B2 106.16(16) . . ?
C14 B3 B4 58.22(12) . . ?
C14 B3 B9 105.35(16) . . ?
C13 B3 C14 59.43(12) . . ?
C13 B3 H3 123.1 . . ?
C13 B3 B2 58.55(13) . . ?
C13 B3 B4 106.40(15) . . ?
C13 B3 B9 106.18(16) . . ?
B2 B3 H3 121.7 . . ?
B4 B3 H3 122.0 . . ?
B4 B3 B2 108.51(16) . . ?
B9 B3 H3 122.5 . . ?
B9 B3 B2 60.68(14) . . ?
B9 B3 B4 60.02(14) . . ?
C12 C11 H11 120.0 . . ?
C10 C11 C12 120.1(2) . . ?
C10 C11 H11 120.0 . . ?
C27 C26 C25 120.8(3) . . ?
C27 C26 H26 119.6 . . ?
C25 C26 H26 119.6 . . ?
C13 B2 B1 59.05(13) . . ?
C13 B2 B3 59.49(13) . . ?
C13 B2 H2 123.6 . . ?
C13 B2 B9 105.88(17) . . ?
C13 B2 B10 105.57(17) . . ?
B1 B2 H2 121.6 . . ?
B1 B2 B9 108.09(18) . . ?
B1 B2 B10 59.80(14) . . ?
B3 B2 B1 107.94(17) . . ?
B3 B2 H2 121.8 . . ?
B3 B2 B9 59.37(13) . . ?
B3 B2 B10 107.39(18) . . ?
B9 B2 H2 122.2 . . ?
B10 B2 H2 122.4 . . ?
B10 B2 B9 60.18(14) . . ?
C14 B4 B3 59.86(12) . . ?
C14 B4 H4 123.5 . . ?
C14 B4 B5 58.83(12) . . ?
C14 B4 B9 106.41(17) . . ?
C14 B4 B8 105.50(17) . . ?
B3 B4 H4 121.5 . . ?
B3 B4 B8 107.65(18) . . ?
B5 B4 B3 108.22(17) . . ?
B5 B4 H4 121.5 . . ?
B5 B4 B8 59.84(14) . . ?
B9 B4 B3 59.74(14) . . ?
B9 B4 H4 121.8 . . ?
B9 B4 B5 108.33(18) . . ?
B9 B4 B8 60.15(14) . . ?
B8 B4 H4 122.5 . . ?
B6 B7 B1 60.12(14) . . ?
B6 B7 H7 121.4 . . ?
B6 B7 B5 60.76(13) . . ?
B6 B7 B10 107.66(17) . . ?
B6 B7 B8 108.16(17) . . ?
B1 B7 H7 121.6 . . ?
B5 B7 B1 108.75(16) . . ?
B5 B7 H7 121.2 . . ?
B5 B7 B10 107.74(18) . . ?
B5 B7 B8 59.94(15) . . ?
B10 B7 B1 59.67(14) . . ?
B10 B7 H7 122.3 . . ?
B8 B7 B1 107.59(18) . . ?
B8 B7 H7 122.0 . . ?
B8 B7 B10 59.47(15) . . ?
C4 C3 H3A 120.4 . . ?
C2 C3 H3A 120.4 . . ?
C2 C3 C4 119.2(3) . . ?
C14 B5 B6 59.12(12) . . ?
C14 B5 B4 58.74(12) . . ?
C14 B5 B7 105.84(17) . . ?
C14 B5 H5A 123.8 . . ?
C14 B5 B8 105.77(17) . . ?
B6 B5 H5A 122.2 . . ?
B4 B5 B6 107.43(17) . . ?
B4 B5 H5A 121.6 . . ?
B7 B5 B6 59.39(14) . . ?
B7 B5 B4 108.48(19) . . ?
B7 B5 H5A 121.9 . . ?
B7 B5 B8 60.40(15) . . ?
B8 B5 B6 107.45(19) . . ?
B8 B5 B4 60.28(14) . . ?
B8 B5 H5A 122.1 . . ?
B3 B9 B2 59.94(14) . . ?
B3 B9 B4 60.24(13) . . ?
B3 B9 H9 121.7 . . ?
B3 B9 B10 107.50(17) . . ?
B3 B9 B8 108.07(17) . . ?
B2 B9 H9 121.8 . . ?
B2 B9 B10 59.76(14) . . ?
B4 B9 B2 108.10(17) . . ?
B4 B9 H9 121.6 . . ?
B4 B9 B10 107.50(18) . . ?
B4 B9 B8 60.18(14) . . ?
B10 B9 H9 122.3 . . ?
B8 B9 B2 107.52(18) . . ?
B8 B9 H9 121.9 . . ?
B8 B9 B10 59.33(15) . . ?
C5 C4 C3 121.2(3) . . ?
C5 C4 H4A 119.4 . . ?
C3 C4 H4A 119.4 . . ?
C8 C9 H9A 120.0 . . ?
C10 C9 C8 120.0(3) . . ?
C10 C9 H9A 120.0 . . ?
C11 C10 C9 119.9(2) . . ?
C11 C10 H10 120.0 . . ?
C9 C10 H10 120.0 . . ?
B1 B10 B2 59.90(13) . . ?
B1 B10 B7 60.21(14) . . ?
B1 B10 B9 108.07(17) . . ?
B1 B10 H10A 121.5 . . ?
B2 B10 B9 60.06(14) . . ?
B2 B10 H10A 121.7 . . ?
B7 B10 B2 107.99(17) . . ?
B7 B10 B9 107.94(19) . . ?
B7 B10 H10A 121.7 . . ?
B9 B10 H10A 121.8 . . ?
B8 B10 B1 108.60(18) . . ?
B8 B10 B2 108.30(18) . . ?
B8 B10 B7 60.20(15) . . ?
B8 B10 B9 60.01(15) . . ?
B8 B10 H10A 121.4 . . ?
C1 C2 H2A 120.2 . . ?
C3 C2 C1 119.6(3) . . ?
C3 C2 H2A 120.2 . . ?
B4 B8 B7 107.58(17) . . ?
B4 B8 H8A 122.1 . . ?
B7 B8 H8A 121.7 . . ?
B5 B8 B4 59.88(13) . . ?
B5 B8 B7 59.66(15) . . ?
B5 B8 B9 107.97(16) . . ?
B5 B8 H8A 121.9 . . ?
B9 B8 B4 59.66(14) . . ?
B9 B8 B7 108.55(18) . . ?
B9 B8 H8A 121.4 . . ?
B10 B8 B4 108.15(18) . . ?
B10 B8 B7 60.32(15) . . ?
B10 B8 B5 108.19(18) . . ?
B10 B8 B9 60.67(15) . . ?
B10 B8 H8A 121.2 . . ?

loop_
_geom_bond_atom_site_label_1
_geom_bond_atom_site_label_2
_geom_bond_distance
_geom_bond_site_symmetry_2
_geom_bond_publ_flag
P1 C13 1.8860(19) . ?
P1 C7 1.821(2) . ?
P1 C6 1.823(2) . ?
C14 C15 1.497(3) . ?
C14 C13 1.714(3) . ?
C14 B6 1.718(3) . ?
C14 B3 1.732(3) . ?
C14 B4 1.703(3) . ?
C14 B5 1.704(3) . ?
C18 C19 1.391(3) . ?
C18 C21 1.483(3) . ?
C18 C17 1.380(3) . ?
C15 C20 1.384(3) . ?
C15 C16 1.388(3) . ?
C13 B6 1.726(3) . ?
C13 B1 1.715(3) . ?
C13 B3 1.726(3) . ?
C13 B2 1.710(3) . ?
C19 H19 0.9300 . ?
C19 C20 1.371(3) . ?
C29 C34 1.414(3) . ?
C29 C28 1.445(3) . ?
C29 C30 1.408(3) . ?
C34 C21 1.450(3) . ?
C34 C33 1.399(3) . ?
C21 C22 1.351(3) . ?
C20 H20 0.9300 . ?
C16 H16 0.9300 . ?
C16 C17 1.372(3) . ?
C7 C12 1.379(3) . ?
C7 C8 1.382(3) . ?
C28 C23 1.402(3) . ?
C28 C27 1.400(3) . ?
C23 C22 1.426(3) . ?
C23 C24 1.405(3) . ?
C17 H17 0.9300 . ?
C22 H22 0.9300 . ?
C33 H33 0.9300 . ?
C33 C32 1.369(3) . ?
C6 C1 1.395(3) . ?
C6 C5 1.379(3) . ?
C30 H30 0.9300 . ?
C30 C31 1.350(3) . ?
C12 H12 0.9300 . ?
C12 C11 1.378(3) . ?
C24 H24 0.9300 . ?
C24 C25 1.359(3) . ?
C32 H32 0.9300 . ?
C32 C31 1.373(3) . ?
C27 H27 0.9300 . ?
C27 C26 1.359(3) . ?
C31 H31 0.9300 . ?
B6 H6 1.1000 . ?
B6 B1 1.767(3) . ?
B6 B7 1.752(3) . ?
B6 B5 1.776(3) . ?
C8 H8 0.9300 . ?
C8 C9 1.371(3) . ?
C1 H1 0.9300 . ?
C1 C2 1.369(4) . ?
C5 H5 0.9300 . ?
C5 C4 1.374(4) . ?
B1 H1A 1.1000 . ?
B1 B2 1.769(4) . ?
B1 B7 1.777(4) . ?
B1 B10 1.767(4) . ?
C25 H25 0.9300 . ?
C25 C26 1.386(4) . ?
B3 H3 1.1000 . ?
B3 B2 1.769(4) . ?
B3 B4 1.767(3) . ?
B3 B9 1.758(3) . ?
C11 H11 0.9300 . ?
C11 C10 1.360(4) . ?
C26 H26 0.9300 . ?
B2 H2 1.1000 . ?
B2 B9 1.782(4) . ?
B2 B10 1.776(3) . ?
B4 H4 1.1000 . ?
B4 B5 1.766(3) . ?
B4 B9 1.763(4) . ?
B4 B8 1.773(3) . ?
B7 H7 1.1000 . ?
B7 B5 1.760(4) . ?
B7 B10 1.775(4) . ?
B7 B8 1.773(4) . ?
C3 H3A 0.9300 . ?
C3 C4 1.377(4) . ?
C3 C2 1.366(4) . ?
B5 H5A 1.1000 . ?
B5 B8 1.765(4) . ?
B9 H9 1.1000 . ?
B9 B10 1.784(4) . ?
B9 B8 1.772(4) . ?
C4 H4A 0.9300 . ?
C9 H9A 0.9300 . ?
C9 C10 1.369(4) . ?
C10 H10 0.9300 . ?
B10 H10A 1.1000 . ?
B10 B8 1.760(4) . ?
C2 H2A 0.9300 . ?
B8 H8A 1.1000 . ?

loop_
_geom_torsion_atom_site_label_1
_geom_torsion_atom_site_label_2
_geom_torsion_atom_site_label_3
_geom_torsion_atom_site_label_4
_geom_torsion
_geom_torsion_site_symmetry_1
_geom_torsion_site_symmetry_2
_geom_torsion_site_symmetry_3
_geom_torsion_site_symmetry_4
_geom_torsion_publ_flag
P1 C13 B6 C14 -104.65(14) . . . . ?
P1 C13 B6 B1 117.35(16) . . . . ?
P1 C13 B6 B7 156.53(14) . . . . ?
P1 C13 B6 B5 -140.78(14) . . . . ?
P1 C13 B1 B6 -97.34(16) . . . . ?
P1 C13 B1 B2 122.20(17) . . . . ?
P1 C13 B1 B7 -135.71(16) . . . . ?
P1 C13 B1 B10 161.57(14) . . . . ?
P1 C13 B3 C14 99.73(15) . . . . ?
P1 C13 B3 B2 -122.52(17) . . . . ?
P1 C13 B3 B4 135.48(15) . . . . ?
P1 C13 B3 B9 -161.71(14) . . . . ?
P1 C13 B2 B1 -111.13(19) . . . . ?
P1 C13 B2 B3 108.49(18) . . . . ?
P1 C13 B2 B9 147.00(16) . . . . ?
P1 C13 B2 B10 -150.22(16) . . . . ?
P1 C7 C12 C11 -176.09(19) . . . . ?
P1 C7 C8 C9 176.8(2) . . . . ?
P1 C6 C1 C2 177.30(19) . . . . ?
P1 C6 C5 C4 -174.68(18) . . . . ?
C14 C15 C20 C19 178.06(18) . . . . ?
C14 C15 C16 C17 -178.32(18) . . . . ?
C14 C13 B6 B1 -138.00(16) . . . . ?
C14 C13 B6 B7 -98.82(17) . . . . ?
C14 C13 B6 B5 -36.12(14) . . . . ?
C14 C13 B1 B6 37.83(15) . . . . ?
C14 C13 B1 B2 -102.63(17) . . . . ?
C14 C13 B1 B7 -0.5(2) . . . . ?
C14 C13 B1 B10 -63.26(19) . . . . ?
C14 C13 B3 B2 137.75(15) . . . . ?
C14 C13 B3 B4 35.75(14) . . . . ?
C14 C13 B3 B9 98.56(17) . . . . ?
C14 C13 B2 B1 101.99(16) . . . . ?
C14 C13 B2 B3 -38.40(14) . . . . ?
C14 C13 B2 B9 0.12(19) . . . . ?
C14 C13 B2 B10 62.90(19) . . . . ?
C14 B6 B1 C13 -37.10(14) . . . . ?
C14 B6 B1 B2 -2.3(2) . . . . ?
C14 B6 B1 B7 98.84(18) . . . . ?
C14 B6 B1 B10 61.29(19) . . . . ?
C14 B6 B7 B1 -100.67(17) . . . . ?
C14 B6 B7 B5 37.62(15) . . . . ?
C14 B6 B7 B10 -63.2(2) . . . . ?
C14 B6 B7 B8 -0.4(2) . . . . ?
C14 B6 B5 B4 -34.77(15) . . . . ?
C14 B6 B5 B7 -136.32(18) . . . . ?
C14 B6 B5 B8 -98.28(17) . . . . ?
C14 B3 B2 C13 37.07(13) . . . . ?
C14 B3 B2 B1 2.0(2) . . . . ?
C14 B3 B2 B9 -98.82(17) . . . . ?
C14 B3 B2 B10 -61.10(19) . . . . ?
C14 B3 B4 B5 34.78(15) . . . . ?
C14 B3 B4 B9 135.81(17) . . . . ?
C14 B3 B4 B8 98.02(18) . . . . ?
C14 B3 B9 B2 100.19(17) . . . . ?
C14 B3 B9 B4 -37.91(15) . . . . ?
C14 B3 B9 B10 62.6(2) . . . . ?
C14 B3 B9 B8 0.0(2) . . . . ?
C14 B4 B5 B6 34.93(15) . . . . ?
C14 B4 B5 B7 97.69(18) . . . . ?
C14 B4 B5 B8 135.46(18) . . . . ?
C14 B4 B9 B3 38.93(15) . . . . ?
C14 B4 B9 B2 1.5(2) . . . . ?
C14 B4 B9 B10 -61.61(19) . . . . ?
C14 B4 B9 B8 -98.75(18) . . . . ?
C14 B4 B8 B7 -1.3(2) . . . . ?
C14 B4 B8 B5 -38.52(16) . . . . ?
C14 B4 B8 B9 100.31(18) . . . . ?
C14 B4 B8 B10 62.4(2) . . . . ?
C14 B5 B8 B4 38.54(15) . . . . ?
C14 B5 B8 B7 -99.54(18) . . . . ?
C14 B5 B8 B9 1.9(2) . . . . ?
C14 B5 B8 B10 -62.3(2) . . . . ?
C18 C19 C20 C15 0.0(3) . . . . ?
C18 C21 C22 C23 173.34(18) . . . . ?
C15 C14 C13 P1 -7.23(19) . . . . ?
C15 C14 C13 B6 -108.83(18) . . . . ?
C15 C14 C13 B1 -147.49(16) . . . . ?
C15 C14 C13 B3 107.00(17) . . . . ?
C15 C14 C13 B2 146.06(16) . . . . ?
C15 C14 B6 C13 109.36(17) . . . . ?
C15 C14 B6 B1 146.05(17) . . . . ?
C15 C14 B6 B7 -150.54(17) . . . . ?
C15 C14 B6 B5 -112.2(2) . . . . ?
C15 C14 B3 C13 -109.85(17) . . . . ?
C15 C14 B3 B2 -146.52(16) . . . . ?
C15 C14 B3 B4 111.40(19) . . . . ?
C15 C14 B3 B9 150.17(17) . . . . ?
C15 C14 B4 B3 -107.47(18) . . . . ?
C15 C14 B4 B5 111.8(2) . . . . ?
C15 C14 B4 B9 -146.35(17) . . . . ?
C15 C14 B4 B8 150.83(17) . . . . ?
C15 C14 B5 B6 109.12(19) . . . . ?
C15 C14 B5 B4 -110.4(2) . . . . ?
C15 C14 B5 B7 147.28(18) . . . . ?
C15 C14 B5 B8 -149.69(17) . . . . ?
C15 C16 C17 C18 0.4(3) . . . . ?
C13 P1 C7 C12 -130.65(16) . . . . ?
C13 P1 C7 C8 51.8(2) . . . . ?
C13 P1 C6 C1 81.36(18) . . . . ?
C13 P1 C6 C5 -105.16(19) . . . . ?
C13 C14 C15 C20 86.0(2) . . . . ?
C13 C14 C15 C16 -97.1(2) . . . . ?
C13 C14 B6 B1 36.69(14) . . . . ?
C13 C14 B6 B7 100.10(17) . . . . ?
C13 C14 B6 B5 138.42(17) . . . . ?
C13 C14 B3 B2 -36.67(13) . . . . ?
C13 C14 B3 B4 -138.75(16) . . . . ?
C13 C14 B3 B9 -99.99(17) . . . . ?
C13 C14 B4 B3 37.45(14) . . . . ?
C13 C14 B4 B5 -103.26(16) . . . . ?
C13 C14 B4 B9 -1.42(19) . . . . ?
C13 C14 B4 B8 -64.25(19) . . . . ?
C13 C14 B5 B6 -38.00(15) . . . . ?
C13 C14 B5 B4 102.47(17) . . . . ?
C13 C14 B5 B7 0.2(2) . . . . ?
C13 C14 B5 B8 63.2(2) . . . . ?
C13 B6 B1 B2 34.83(15) . . . . ?
C13 B6 B1 B7 135.94(18) . . . . ?
C13 B6 B1 B10 98.39(17) . . . . ?
C13 B6 B7 B1 -38.31(15) . . . . ?
C13 B6 B7 B5 99.99(17) . . . . ?
C13 B6 B7 B10 -0.9(2) . . . . ?
C13 B6 B7 B8 62.0(2) . . . . ?
C13 B6 B5 C14 36.72(14) . . . . ?
C13 B6 B5 B4 1.9(2) . . . . ?
C13 B6 B5 B7 -99.61(17) . . . . ?
C13 B6 B5 B8 -61.56(19) . . . . ?
C13 B1 B2 B3 35.27(15) . . . . ?
C13 B1 B2 B9 98.04(18) . . . . ?
C13 B1 B2 B10 135.34(18) . . . . ?
C13 B1 B7 B6 38.46(15) . . . . ?
C13 B1 B7 B5 0.6(2) . . . . ?
C13 B1 B7 B10 -99.39(18) . . . . ?
C13 B1 B7 B8 -62.8(2) . . . . ?
C13 B1 B10 B2 -38.63(16) . . . . ?
C13 B1 B10 B7 99.37(18) . . . . ?
C13 B1 B10 B9 -1.4(2) . . . . ?
C13 B1 B10 B8 62.2(2) . . . . ?
C13 B3 B2 B1 -35.08(14) . . . . ?
C13 B3 B2 B9 -135.89(17) . . . . ?
C13 B3 B2 B10 -98.16(18) . . . . ?
C13 B3 B4 C14 -36.28(14) . . . . ?
C13 B3 B4 B5 -1.5(2) . . . . ?
C13 B3 B4 B9 99.53(18) . . . . ?
C13 B3 B4 B8 61.7(2) . . . . ?
C13 B3 B9 B2 38.19(15) . . . . ?
C13 B3 B9 B4 -99.91(17) . . . . ?
C13 B3 B9 B10 0.6(2) . . . . ?
C13 B3 B9 B8 -62.0(2) . . . . ?
C13 B2 B9 B3 -38.57(15) . . . . ?
C13 B2 B9 B4 -1.0(2) . . . . ?
C13 B2 B9 B10 99.13(18) . . . . ?
C13 B2 B9 B8 62.6(2) . . . . ?
C13 B2 B10 B1 38.74(16) . . . . ?
C13 B2 B10 B7 1.1(2) . . . . ?
C13 B2 B10 B9 -99.65(19) . . . . ?
C13 B2 B10 B8 -62.6(2) . . . . ?
C19 C18 C21 C34 -132.4(2) . . . . ?
C19 C18 C21 C22 50.4(3) . . . . ?
C19 C18 C17 C16 0.6(3) . . . . ?
C29 C34 C21 C18 -170.61(17) . . . . ?
C29 C34 C21 C22 6.6(3) . . . . ?
C29 C34 C33 C32 2.5(3) . . . . ?
C29 C28 C23 C22 4.9(3) . . . . ?
C29 C28 C23 C24 -177.21(18) . . . . ?
C29 C28 C27 C26 177.2(2) . . . . ?
C29 C30 C31 C32 0.2(4) . . . . ?
C34 C29 C28 C23 -2.1(3) . . . . ?
C34 C29 C28 C27 179.22(19) . . . . ?
C34 C29 C30 C31 1.9(3) . . . . ?
C34 C21 C22 C23 -3.9(3) . . . . ?
C34 C33 C32 C31 -0.4(4) . . . . ?
C21 C18 C19 C20 -177.28(19) . . . . ?
C21 C18 C17 C16 177.11(19) . . . . ?
C21 C34 C33 C32 -179.6(2) . . . . ?
C20 C15 C16 C17 -1.3(3) . . . . ?
C16 C15 C20 C19 1.1(3) . . . . ?
C7 P1 C13 C14 82.23(13) . . . . ?
C7 P1 C13 B6 147.13(14) . . . . ?
C7 P1 C13 B1 -143.81(16) . . . . ?
C7 P1 C13 B3 14.19(17) . . . . ?
C7 P1 C13 B2 -63.9(2) . . . . ?
C7 P1 C6 C1 -169.75(16) . . . . ?
C7 P1 C6 C5 3.7(2) . . . . ?
C7 C12 C11 C10 -1.0(4) . . . . ?
C7 C8 C9 C10 -0.9(4) . . . . ?
C28 C29 C34 C21 -3.6(3) . . . . ?
C28 C29 C34 C33 174.39(18) . . . . ?
C28 C29 C30 C31 -175.6(2) . . . . ?
C28 C23 C22 C21 -1.9(3) . . . . ?
C28 C23 C24 C25 -0.6(3) . . . . ?
C28 C27 C26 C25 0.5(4) . . . . ?
C23 C28 C27 C26 -1.5(3) . . . . ?
C23 C24 C25 C26 -0.4(4) . . . . ?
C17 C18 C19 C20 -0.8(3) . . . . ?
C17 C18 C21 C34 51.2(3) . . . . ?
C17 C18 C21 C22 -125.9(2) . . . . ?
C22 C23 C24 C25 177.3(2) . . . . ?
C33 C34 C21 C18 11.5(3) . . . . ?
C33 C34 C21 C22 -171.30(19) . . . . ?
C33 C32 C31 C30 -1.0(4) . . . . ?
C6 P1 C13 C14 -168.42(12) . . . . ?
C6 P1 C13 B6 -103.52(14) . . . . ?
C6 P1 C13 B1 -34.47(17) . . . . ?
C6 P1 C13 B3 123.54(16) . . . . ?
C6 P1 C13 B2 45.4(2) . . . . ?
C6 P1 C7 C12 122.12(17) . . . . ?
C6 P1 C7 C8 -55.4(2) . . . . ?
C6 C1 C2 C3 -2.2(4) . . . . ?
C6 C5 C4 C3 -1.9(4) . . . . ?
C30 C29 C34 C21 178.91(18) . . . . ?
C30 C29 C34 C33 -3.1(3) . . . . ?
C30 C29 C28 C23 175.26(19) . . . . ?
C30 C29 C28 C27 -3.4(3) . . . . ?
C12 C7 C8 C9 -0.7(4) . . . . ?
C12 C11 C10 C9 -0.7(4) . . . . ?
C24 C23 C22 C21 -179.76(19) . . . . ?
C24 C25 C26 C27 0.5(4) . . . . ?
C27 C28 C23 C22 -176.39(18) . . . . ?
C27 C28 C23 C24 1.5(3) . . . . ?
B6 C14 C15 C20 15.6(3) . . . . ?
B6 C14 C15 C16 -167.54(17) . . . . ?
B6 C14 C13 P1 101.60(14) . . . . ?
B6 C14 C13 B1 -38.67(15) . . . . ?
B6 C14 C13 B3 -144.17(15) . . . . ?
B6 C14 C13 B2 -105.11(17) . . . . ?
B6 C14 B3 C13 33.13(14) . . . . ?
B6 C14 B3 B2 -3.54(19) . . . . ?
B6 C14 B3 B4 -105.62(17) . . . . ?
B6 C14 B3 B9 -66.85(19) . . . . ?
B6 C14 B4 B3 102.82(18) . . . . ?
B6 C14 B4 B5 -37.88(17) . . . . ?
B6 C14 B4 B9 63.9(2) . . . . ?
B6 C14 B4 B8 1.1(2) . . . . ?
B6 C14 B5 B4 140.47(18) . . . . ?
B6 C14 B5 B7 38.16(16) . . . . ?
B6 C14 B5 B8 101.20(19) . . . . ?
B6 C13 B1 B2 -140.46(17) . . . . ?
B6 C13 B1 B7 -38.38(16) . . . . ?
B6 C13 B1 B10 -101.09(18) . . . . ?
B6 C13 B3 C14 -32.93(14) . . . . ?
B6 C13 B3 B2 104.82(17) . . . . ?
B6 C13 B3 B4 2.8(2) . . . . ?
B6 C13 B3 B9 65.6(2) . . . . ?
B6 C13 B2 B1 37.36(16) . . . . ?
B6 C13 B2 B3 -103.02(17) . . . . ?
B6 C13 B2 B9 -64.5(2) . . . . ?
B6 C13 B2 B10 -1.7(2) . . . . ?
B6 B1 B2 C13 -35.11(15) . . . . ?
B6 B1 B2 B3 0.2(2) . . . . ?
B6 B1 B2 B9 62.9(2) . . . . ?
B6 B1 B2 B10 100.24(19) . . . . ?
B6 B1 B7 B5 -37.81(17) . . . . ?
B6 B1 B7 B10 -137.85(18) . . . . ?
B6 B1 B7 B8 -101.24(18) . . . . ?
B6 B1 B10 B2 -100.85(18) . . . . ?
B6 B1 B10 B7 37.16(15) . . . . ?
B6 B1 B10 B9 -63.6(2) . . . . ?
B6 B1 B10 B8 0.0(2) . . . . ?
B6 B7 B5 C14 -38.03(15) . . . . ?
B6 B7 B5 B4 -99.74(17) . . . . ?
B6 B7 B5 B8 -137.45(18) . . . . ?
B6 B7 B10 B1 -37.64(16) . . . . ?
B6 B7 B10 B2 -0.1(2) . . . . ?
B6 B7 B10 B9 63.3(2) . . . . ?
B6 B7 B10 B8 101.07(18) . . . . ?
B6 B7 B8 B4 1.1(2) . . . . ?
B6 B7 B8 B5 38.38(16) . . . . ?
B6 B7 B8 B9 -62.0(2) . . . . ?
B6 B7 B8 B10 -100.20(19) . . . . ?
B6 B5 B8 B4 100.49(17) . . . . ?
B6 B5 B8 B7 -37.59(15) . . . . ?
B6 B5 B8 B9 63.8(2) . . . . ?
B6 B5 B8 B10 -0.4(2) . . . . ?
C8 C7 C12 C11 1.7(3) . . . . ?
C8 C9 C10 C11 1.6(5) . . . . ?
C1 C6 C5 C4 -1.2(3) . . . . ?
C5 C6 C1 C2 3.2(3) . . . . ?
B1 C13 B6 C14 138.00(16) . . . . ?
B1 C13 B6 B7 39.18(16) . . . . ?
B1 C13 B6 B5 101.87(18) . . . . ?
B1 C13 B3 C14 -100.13(16) . . . . ?
B1 C13 B3 B2 37.62(16) . . . . ?
B1 C13 B3 B4 -64.4(2) . . . . ?
B1 C13 B3 B9 -1.6(2) . . . . ?
B1 C13 B2 B3 -140.39(17) . . . . ?
B1 C13 B2 B9 -101.87(18) . . . . ?
B1 C13 B2 B10 -39.09(17) . . . . ?
B1 B6 B7 B5 138.29(18) . . . . ?
B1 B6 B7 B10 37.44(17) . . . . ?
B1 B6 B7 B8 100.3(2) . . . . ?
B1 B6 B5 C14 98.64(17) . . . . ?
B1 B6 B5 B4 63.87(19) . . . . ?
B1 B6 B5 B7 -37.69(16) . . . . ?
B1 B6 B5 B8 0.4(2) . . . . ?
B1 B2 B9 B3 -100.56(18) . . . . ?
B1 B2 B9 B4 -63.0(2) . . . . ?
B1 B2 B9 B10 37.14(16) . . . . ?
B1 B2 B9 B8 0.6(2) . . . . ?
B1 B2 B10 B7 -37.63(17) . . . . ?
B1 B2 B10 B9 -138.39(19) . . . . ?
B1 B2 B10 B8 -101.3(2) . . . . ?
B1 B7 B5 C14 -0.5(2) . . . . ?
B1 B7 B5 B6 37.53(17) . . . . ?
B1 B7 B5 B4 -62.2(2) . . . . ?
B1 B7 B5 B8 -99.9(2) . . . . ?
B1 B7 B10 B2 37.49(17) . . . . ?
B1 B7 B10 B9 100.98(18) . . . . ?
B1 B7 B10 B8 138.71(17) . . . . ?
B1 B7 B8 B4 64.6(2) . . . . ?
B1 B7 B8 B5 101.89(18) . . . . ?
B1 B7 B8 B9 1.5(2) . . . . ?
B1 B7 B8 B10 -36.69(16) . . . . ?
B1 B10 B8 B4 -63.1(2) . . . . ?
B1 B10 B8 B7 37.18(16) . . . . ?
B1 B10 B8 B5 0.2(2) . . . . ?
B1 B10 B8 B9 -100.58(18) . . . . ?
B3 C14 C15 C20 155.61(18) . . . . ?
B3 C14 C15 C16 -27.5(2) . . . . ?
B3 C14 C13 P1 -114.23(14) . . . . ?
B3 C14 C13 B6 144.17(15) . . . . ?
B3 C14 C13 B1 105.50(16) . . . . ?
B3 C14 C13 B2 39.06(15) . . . . ?
B3 C14 B6 C13 -33.04(14) . . . . ?
B3 C14 B6 B1 3.7(2) . . . . ?
B3 C14 B6 B7 67.06(19) . . . . ?
B3 C14 B6 B5 105.38(17) . . . . ?
B3 C14 B4 B5 -140.71(18) . . . . ?
B3 C14 B4 B9 -38.88(15) . . . . ?
B3 C14 B4 B8 -101.70(19) . . . . ?
B3 C14 B5 B6 -103.16(18) . . . . ?
B3 C14 B5 B4 37.31(17) . . . . ?
B3 C14 B5 B7 -65.0(2) . . . . ?
B3 C14 B5 B8 -2.0(2) . . . . ?
B3 C13 B6 C14 33.13(15) . . . . ?
B3 C13 B6 B1 -104.87(17) . . . . ?
B3 C13 B6 B7 -65.7(2) . . . . ?
B3 C13 B6 B5 -3.0(2) . . . . ?
B3 C13 B1 B6 102.95(17) . . . . ?
B3 C13 B1 B2 -37.52(16) . . . . ?
B3 C13 B1 B7 64.6(2) . . . . ?
B3 C13 B1 B10 1.9(2) . . . . ?
B3 C13 B2 B1 140.39(17) . . . . ?
B3 C13 B2 B9 38.52(15) . . . . ?
B3 C13 B2 B10 101.29(18) . . . . ?
B3 B2 B9 B4 37.58(15) . . . . ?
B3 B2 B9 B10 137.70(19) . . . . ?
B3 B2 B9 B8 101.13(18) . . . . ?
B3 B2 B10 B1 101.02(18) . . . . ?
B3 B2 B10 B7 63.4(2) . . . . ?
B3 B2 B10 B9 -37.37(16) . . . . ?
B3 B2 B10 B8 -0.3(2) . . . . ?
B3 B4 B5 C14 -35.21(15) . . . . ?
B3 B4 B5 B6 -0.3(2) . . . . ?
B3 B4 B5 B7 62.5(2) . . . . ?
B3 B4 B5 B8 100.25(19) . . . . ?
B3 B4 B9 B2 -37.45(15) . . . . ?
B3 B4 B9 B10 -100.54(18) . . . . ?
B3 B4 B9 B8 -137.68(18) . . . . ?
B3 B4 B8 B7 -64.0(2) . . . . ?
B3 B4 B8 B5 -101.23(18) . . . . ?
B3 B4 B8 B9 37.60(16) . . . . ?
B3 B4 B8 B10 -0.3(2) . . . . ?
B3 B9 B10 B1 0.5(2) . . . . ?
B3 B9 B10 B2 37.65(17) . . . . ?
B3 B9 B10 B7 -63.2(2) . . . . ?
B3 B9 B10 B8 -101.01(19) . . . . ?
B3 B9 B8 B4 -37.93(17) . . . . ?
B3 B9 B8 B7 62.0(2) . . . . ?
B3 B9 B8 B5 -1.2(2) . . . . ?
B3 B9 B8 B10 100.04(19) . . . . ?
B2 C13 B6 C14 100.47(17) . . . . ?
B2 C13 B6 B1 -37.52(17) . . . . ?
B2 C13 B6 B7 1.7(2) . . . . ?
B2 C13 B6 B5 64.3(2) . . . . ?
B2 C13 B1 B6 140.46(17) . . . . ?
B2 C13 B1 B7 102.09(19) . . . . ?
B2 C13 B1 B10 39.37(16) . . . . ?
B2 C13 B3 C14 -137.75(15) . . . . ?
B2 C13 B3 B4 -102.00(17) . . . . ?
B2 C13 B3 B9 -39.19(16) . . . . ?
B2 B1 B7 B6 100.12(18) . . . . ?
B2 B1 B7 B5 62.3(2) . . . . ?
B2 B1 B7 B10 -37.73(16) . . . . ?
B2 B1 B7 B8 -1.1(2) . . . . ?
B2 B1 B10 B7 138.00(18) . . . . ?
B2 B1 B10 B9 37.25(17) . . . . ?
B2 B1 B10 B8 100.83(19) . . . . ?
B2 B3 B4 C14 -97.93(17) . . . . ?
B2 B3 B4 B5 -63.1(2) . . . . ?
B2 B3 B4 B9 37.88(16) . . . . ?
B2 B3 B4 B8 0.1(2) . . . . ?
B2 B3 B9 B4 -138.10(18) . . . . ?
B2 B3 B9 B10 -37.57(17) . . . . ?
B2 B3 B9 B8 -100.19(19) . . . . ?
B2 B9 B10 B1 -37.18(16) . . . . ?
B2 B9 B10 B7 -100.84(18) . . . . ?
B2 B9 B10 B8 -138.66(18) . . . . ?
B2 B9 B8 B4 -101.22(18) . . . . ?
B2 B9 B8 B7 -1.3(2) . . . . ?
B2 B9 B8 B5 -64.4(2) . . . . ?
B2 B9 B8 B10 36.75(16) . . . . ?
B2 B10 B8 B4 0.4(2) . . . . ?
B2 B10 B8 B7 100.69(19) . . . . ?
B2 B10 B8 B5 63.8(2) . . . . ?
B2 B10 B8 B9 -37.08(17) . . . . ?
B4 C14 C15 C20 -132.4(2) . . . . ?
B4 C14 C15 C16 44.6(2) . . . . ?
B4 C14 C13 P1 -152.46(12) . . . . ?
B4 C14 C13 B6 105.94(16) . . . . ?
B4 C14 C13 B1 67.28(18) . . . . ?
B4 C14 C13 B3 -38.23(14) . . . . ?
B4 C14 C13 B2 0.83(19) . . . . ?
B4 C14 B6 C13 -100.57(17) . . . . ?
B4 C14 B6 B1 -63.9(2) . . . . ?
B4 C14 B6 B7 -0.5(2) . . . . ?
B4 C14 B6 B5 37.85(17) . . . . ?
B4 C14 B3 C13 138.75(16) . . . . ?
B4 C14 B3 B2 102.08(17) . . . . ?
B4 C14 B3 B9 38.77(16) . . . . ?
B4 C14 B5 B6 -140.47(18) . . . . ?
B4 C14 B5 B7 -102.31(19) . . . . ?
B4 C14 B5 B8 -39.27(16) . . . . ?
B4 B3 B2 C13 98.30(16) . . . . ?
B4 B3 B2 B1 63.2(2) . . . . ?
B4 B3 B2 B9 -37.59(16) . . . . ?
B4 B3 B2 B10 0.1(2) . . . . ?
B4 B3 B9 B2 138.10(18) . . . . ?
B4 B3 B9 B10 100.5(2) . . . . ?
B4 B3 B9 B8 37.91(17) . . . . ?
B4 B5 B8 B7 -138.08(18) . . . . ?
B4 B5 B8 B9 -36.68(17) . . . . ?
B4 B5 B8 B10 -100.86(19) . . . . ?
B4 B9 B10 B1 64.0(2) . . . . ?
B4 B9 B10 B2 101.14(18) . . . . ?
B4 B9 B10 B7 0.3(2) . . . . ?
B4 B9 B10 B8 -37.52(16) . . . . ?
B4 B9 B8 B7 99.94(19) . . . . ?
B4 B9 B8 B5 36.77(17) . . . . ?
B4 B9 B8 B10 137.97(18) . . . . ?
B7 B6 B1 C13 -135.94(18) . . . . ?
B7 B6 B1 B2 -101.10(19) . . . . ?
B7 B6 B1 B10 -37.55(16) . . . . ?
B7 B6 B5 C14 136.32(18) . . . . ?
B7 B6 B5 B4 101.56(19) . . . . ?
B7 B6 B5 B8 38.05(16) . . . . ?
B7 B1 B2 C13 -97.70(18) . . . . ?
B7 B1 B2 B3 -62.4(2) . . . . ?
B7 B1 B2 B9 0.3(2) . . . . ?
B7 B1 B2 B10 37.65(17) . . . . ?
B7 B1 B10 B2 -138.00(18) . . . . ?
B7 B1 B10 B9 -100.8(2) . . . . ?
B7 B1 B10 B8 -37.17(17) . . . . ?
B7 B5 B8 B4 138.08(18) . . . . ?
B7 B5 B8 B9 101.4(2) . . . . ?
B7 B5 B8 B10 37.22(17) . . . . ?
B7 B10 B8 B4 -100.31(19) . . . . ?
B7 B10 B8 B5 -36.94(16) . . . . ?
B7 B10 B8 B9 -137.76(17) . . . . ?
B5 C14 C15 C20 -58.2(3) . . . . ?
B5 C14 C15 C16 118.7(2) . . . . ?
B5 C14 C13 P1 140.51(14) . . . . ?
B5 C14 C13 B6 38.92(16) . . . . ?
B5 C14 C13 B1 0.3(2) . . . . ?
B5 C14 C13 B3 -105.25(17) . . . . ?
B5 C14 C13 B2 -66.19(19) . . . . ?
B5 C14 B6 C13 -138.42(17) . . . . ?
B5 C14 B6 B1 -101.73(18) . . . . ?
B5 C14 B6 B7 -38.32(16) . . . . ?
B5 C14 B3 C13 101.24(17) . . . . ?
B5 C14 B3 B2 64.6(2) . . . . ?
B5 C14 B3 B4 -37.52(17) . . . . ?
B5 C14 B3 B9 1.2(2) . . . . ?
B5 C14 B4 B3 140.71(18) . . . . ?
B5 C14 B4 B9 101.83(18) . . . . ?
B5 C14 B4 B8 39.00(17) . . . . ?
B5 B6 B1 C13 -98.60(16) . . . . ?
B5 B6 B1 B2 -63.77(19) . . . . ?
B5 B6 B1 B7 37.34(16) . . . . ?
B5 B6 B1 B10 -0.2(2) . . . . ?
B5 B6 B7 B1 -138.29(18) . . . . ?
B5 B6 B7 B10 -100.9(2) . . . . ?
B5 B6 B7 B8 -38.02(17) . . . . ?
B5 B4 B9 B3 100.84(18) . . . . ?
B5 B4 B9 B2 63.4(2) . . . . ?
B5 B4 B9 B10 0.3(2) . . . . ?
B5 B4 B9 B8 -36.84(16) . . . . ?
B5 B4 B8 B7 37.22(17) . . . . ?
B5 B4 B8 B9 138.83(18) . . . . ?
B5 B4 B8 B10 100.9(2) . . . . ?
B5 B7 B10 B1 -101.76(18) . . . . ?
B5 B7 B10 B2 -64.3(2) . . . . ?
B5 B7 B10 B9 -0.8(2) . . . . ?
B5 B7 B10 B8 36.95(16) . . . . ?
B5 B7 B8 B4 -37.31(16) . . . . ?
B5 B7 B8 B9 -100.41(18) . . . . ?
B5 B7 B8 B10 -138.59(17) . . . . ?
B9 B3 B2 C13 135.89(17) . . . . ?
B9 B3 B2 B1 100.81(18) . . . . ?
B9 B3 B2 B10 37.73(17) . . . . ?
B9 B3 B4 C14 -135.81(17) . . . . ?
B9 B3 B4 B5 -101.03(19) . . . . ?
B9 B3 B4 B8 -37.79(17) . . . . ?
B9 B2 B10 B1 138.39(19) . . . . ?
B9 B2 B10 B7 100.8(2) . . . . ?
B9 B2 B10 B8 37.05(17) . . . . ?
B9 B4 B5 C14 -98.48(17) . . . . ?
B9 B4 B5 B6 -63.5(2) . . . . ?
B9 B4 B5 B7 -0.8(2) . . . . ?
B9 B4 B5 B8 36.98(16) . . . . ?
B9 B4 B8 B7 -101.6(2) . . . . ?
B9 B4 B8 B5 -138.83(18) . . . . ?
B9 B4 B8 B10 -37.89(17) . . . . ?
B9 B10 B8 B4 37.45(16) . . . . ?
B9 B10 B8 B7 137.76(17) . . . . ?
B9 B10 B8 B5 100.83(18) . . . . ?
C4 C3 C2 C1 -1.0(4) . . . . ?
B10 B1 B2 C13 -135.34(18) . . . . ?
B10 B1 B2 B3 -100.08(19) . . . . ?
B10 B1 B2 B9 -37.31(16) . . . . ?
B10 B1 B7 B6 137.85(18) . . . . ?
B10 B1 B7 B5 100.0(2) . . . . ?
B10 B1 B7 B8 36.61(17) . . . . ?
B10 B2 B9 B3 -137.70(18) . . . . ?
B10 B2 B9 B4 -100.11(19) . . . . ?
B10 B2 B9 B8 -36.56(17) . . . . ?
B10 B7 B5 C14 62.7(2) . . . . ?
B10 B7 B5 B6 100.71(18) . . . . ?
B10 B7 B5 B4 1.0(2) . . . . ?
B10 B7 B5 B8 -36.74(16) . . . . ?
B10 B7 B8 B4 101.27(19) . . . . ?
B10 B7 B8 B5 138.59(17) . . . . ?
B10 B7 B8 B9 38.18(16) . . . . ?
B10 B9 B8 B4 -137.97(18) . . . . ?
B10 B9 B8 B7 -38.03(17) . . . . ?
B10 B9 B8 B5 -101.2(2) . . . . ?
C2 C3 C4 C5 3.0(4) . . . . ?
B8 B4 B5 C14 -135.46(18) . . . . ?
B8 B4 B5 B6 -100.53(19) . . . . ?
B8 B4 B5 B7 -37.77(16) . . . . ?
B8 B4 B9 B3 137.68(18) . . . . ?
B8 B4 B9 B2 100.23(19) . . . . ?
B8 B4 B9 B10 37.14(16) . . . . ?
B8 B7 B5 C14 99.42(18) . . . . ?
B8 B7 B5 B6 137.45(18) . . . . ?
B8 B7 B5 B4 37.72(16) . . . . ?
B8 B7 B10 B1 -138.71(17) . . . . ?
B8 B7 B10 B2 -101.22(19) . . . . ?
B8 B7 B10 B9 -37.73(16) . . . . ?
B8 B9 B10 B1 101.48(19) . . . . ?
B8 B9 B10 B2 138.66(18) . . . . ?
B8 B9 B10 B7 37.82(16) . . . . ?

loop_
_smtbx_masks_void_nr
_smtbx_masks_void_average_x
_smtbx_masks_void_average_y
_smtbx_masks_void_average_z
_smtbx_masks_void_volume
_smtbx_masks_void_count_electrons
_smtbx_masks_void_content
1 0.000 0.328 0.250 216.9 39.0 '1 THF'
2 0.000 0.672 0.750 216.9 39.0 '1 THF'
3 0.500 0.172 0.750 216.9 39.0 '1 THF'
4 0.500 0.828 0.250 216.9 39.0 '1 THF'
